data_4517590
loop_
_publ_author_name
'Shah, Syed Raza'
'Shah, Zarbad'
'Khiat, Mohammed'
'Khan, Ajmal'
'Hill, Leila R.'
'Khan, Shakeel'
'Hussain, Javid'
'Csuk, Ren\'e'
'Anwar, Muhammad U.'
'Al-Harrasi, Ahmed'

_publ_section_title
;
 Complexes of N- and O-Donor Ligands as Potential Urease Inhibitors
;
_journal_name_full 'ACS Omega'
_journal_paper_doi 10.1021/acsomega.0c01089
_journal_year 2020
_chemical_formula_moiety 'C12 H20 N4 O6 Zn,2(C4 H3 N2 O3),2(H2 O)'
_chemical_formula_sum 'C20 H30 N8 O14 Zn'
_chemical_formula_weight 671.89
_space_group_crystal_system triclinic
_space_group_IT_number 2
_space_group_name_Hall '-P 1'
_space_group_name_H-M_alt 'P -1'
_atom_sites_solution_hydrogens mixed
_audit_creation_method SHELXL-2016/6
_cell_angle_alpha 84.70(2)
_cell_angle_beta 86.949(13)
_cell_angle_gamma 82.23(2)
_cell_formula_units_Z 1
_cell_length_a 7.152(3)
_cell_length_b 7.947(4)
_cell_length_c 12.222(5)
_cell_measurement_reflns_used 6838
_cell_measurement_temperature 296(2)
_cell_measurement_theta_max 26.34
_cell_measurement_theta_min 2.97
_cell_volume 684.8(5)
_computing_cell_refinement 'Bruker SAINT'
_computing_data_collection 'Bruker APEX2'
_computing_data_reduction 'Bruker SAINT'
_computing_molecular_graphics 'Bruker SHELXTL'
_computing_publication_material 'Bruker SHELXTL'
_computing_structure_refinement 'SHELXL-2014 (Sheldrick 2014)'
_computing_structure_solution 'SHELXS-97 (Sheldrick 2008)'
_diffrn_ambient_temperature 296(2)
_diffrn_measured_fraction_theta_full 0.999
_diffrn_measured_fraction_theta_max 0.997
_diffrn_measurement_device_type 'Bruker APEX-II CCD'
_diffrn_measurement_method '\f and \w scans'
_diffrn_radiation_type MoK\a
_diffrn_radiation_wavelength 0.71075
_diffrn_reflns_av_R_equivalents 0.0497
_diffrn_reflns_av_unetI/netI 0.0287
_diffrn_reflns_Laue_measured_fraction_full 0.999
_diffrn_reflns_Laue_measured_fraction_max 0.997
_diffrn_reflns_limit_h_max 8
_diffrn_reflns_limit_h_min -8
_diffrn_reflns_limit_k_max 9
_diffrn_reflns_limit_k_min -9
_diffrn_reflns_limit_l_max 15
_diffrn_reflns_limit_l_min -15
_diffrn_reflns_number 17923
_diffrn_reflns_point_group_measured_fraction_full 0.999
_diffrn_reflns_point_group_measured_fraction_max 0.997
_diffrn_reflns_theta_full 25.243
_diffrn_reflns_theta_max 26.455
_diffrn_reflns_theta_min 2.877
_exptl_absorpt_coefficient_mu 0.982
_exptl_absorpt_correction_T_max 0.7454
_exptl_absorpt_correction_T_min 0.6709
_exptl_absorpt_correction_type multi-scan
_exptl_absorpt_process_details sadabs
_exptl_crystal_colour colorless
_exptl_crystal_density_diffrn 1.629
_exptl_crystal_description plate
_exptl_crystal_F_000 348
_exptl_crystal_size_max 0.295
_exptl_crystal_size_mid 0.125
_exptl_crystal_size_min 0.087
_refine_diff_density_max 0.220
_refine_diff_density_min -0.376
_refine_diff_density_rms 0.074
_refine_ls_extinction_method none
_refine_ls_goodness_of_fit_ref 1.083
_refine_ls_hydrogen_treatment mixed
_refine_ls_matrix_type full
_refine_ls_number_parameters 223
_refine_ls_number_reflns 2809
_refine_ls_number_restraints 8
_refine_ls_restrained_S_all 1.083
_refine_ls_R_factor_all 0.0397
_refine_ls_R_factor_gt 0.0301
_refine_ls_shift/su_max 0.000
_refine_ls_shift/su_mean 0.000
_refine_ls_structure_factor_coef Fsqd
_refine_ls_weighting_details 'w=1/[\s^2^(Fo^2^)+(0.0426P)^2^+0.0795P] where P=(Fo^2^+2Fc^2^)/3'
_refine_ls_weighting_scheme calc
_refine_ls_wR_factor_gt 0.0713
_refine_ls_wR_factor_ref 0.0758
_reflns_Friedel_coverage 0.000
_reflns_number_gt 2456
_reflns_number_total 2809
_reflns_threshold_expression 'I > 2\s(I)'
_cod_data_source_file ao0c01089_si_002.cif
_cod_data_source_block SB1_N_0m_a
_cod_original_cell_volume 684.7(6)
_cod_database_code 4517590
_shelx_shelxl_version_number 2016/6
_shelx_space_group_comment
;
The symmetry employed for this shelxl refinement is uniquely defined
by the following loop, which should always be used as a source of
symmetry information in preference to the above space-group names.
They are only intended as comments.
;
_shelx_estimated_absorpt_t_min 0.761
_shelx_estimated_absorpt_t_max 0.919

loop_
_space_group_symop_operation_xyz
'x, y, z'
'-x, -y, -z'

loop_
_atom_site_label
_atom_site_type_symbol
_atom_site_fract_x
_atom_site_fract_y
_atom_site_fract_z
_atom_site_U_iso_or_equiv
_atom_site_adp_type
_atom_site_occupancy
_atom_site_site_symmetry_order
_atom_site_calc_flag
_atom_site_refinement_flags_posn
_atom_site_refinement_flags_adp
_atom_site_refinement_flags_occupancy
_atom_site_disorder_assembly
_atom_site_disorder_group
Zn1 Zn 0.500000 1.000000 0.500000 0.02319(11) Uani 1 2 d S . P . .
O1 O 0.7381(2) 0.84796(19) 0.44605(12) 0.0314(3) Uani 1 1 d D . . . .
H1C H 0.771(4) 0.816(3) 0.3854(16) 0.053(8) Uiso 1 1 d D . . . .
H1D H 0.831(3) 0.851(3) 0.4829(19) 0.044(7) Uiso 1 1 d D . . . .
O2 O 0.6720(2) 1.16273(19) 0.56506(11) 0.0311(3) Uani 1 1 d D . . . .
H2C H 0.764(3) 1.175(3) 0.5254(18) 0.037 Uiso 1 1 d D U . . .
H2D H 0.708(3) 1.142(3) 0.6251(14) 0.037 Uiso 1 1 d D U . . .
O4 O 1.0823(2) 0.29353(18) 0.05383(11) 0.0395(4) Uani 1 1 d . . . . .
O5 O 0.8486(2) 0.73672(17) 0.24919(11) 0.0333(3) Uani 1 1 d . . . . .
O6 O 0.97272(19) 0.17633(18) 0.41864(11) 0.0321(3) Uani 1 1 d . . . . .
O7 O 0.3633(2) 0.7647(2) 1.03675(12) 0.0461(4) Uani 1 1 d . . . . .
O8 O 0.1847(2) 0.88706(19) 1.22216(12) 0.0344(3) Uani 1 1 d D . . . .
H8A H 0.237(3) 0.852(3) 1.1668(16) 0.041 Uiso 1 1 d D U . . .
H8B H 0.085(3) 0.848(3) 1.225(2) 0.041 Uiso 1 1 d D U . . .
N1 N 0.2607(3) 1.0137(2) 0.94378(14) 0.0419(5) Uani 1 1 d . . . . .
H1A H 0.212202 1.057085 1.002429 0.050 Uiso 1 1 calc R U . . .
H1B H 0.252635 1.073260 0.881369 0.050 Uiso 1 1 calc R U . . .
N2 N 0.5039(2) 0.8325(2) 0.65072(12) 0.0245(3) Uani 1 1 d . . . . .
N3 N 0.9632(2) 0.5118(2) 0.15467(13) 0.0263(4) Uani 1 1 d D . . . .
H3B H 0.957(3) 0.580(2) 0.0986(15) 0.032 Uiso 1 1 d D U . . .
N4 N 1.0317(2) 0.2413(2) 0.23788(13) 0.0254(3) Uani 1 1 d D . . . .
H4A H 1.073(3) 0.137(2) 0.2361(19) 0.043(7) Uiso 1 1 d D . . . .
C1 C 0.4270(3) 0.7880(2) 0.84424(15) 0.0248(4) Uani 1 1 d . . . . .
C2 C 0.4833(3) 0.6147(3) 0.84119(16) 0.0303(4) Uani 1 1 d . . . . .
H2 H 0.476707 0.541073 0.904593 0.036 Uiso 1 1 calc R U . . .
C3 C 0.5493(3) 0.5532(3) 0.74255(17) 0.0332(5) Uani 1 1 d . . . . .
H3A H 0.589532 0.437448 0.739025 0.040 Uiso 1 1 calc R U . . .
C4 C 0.5554(3) 0.6637(3) 0.64952(16) 0.0297(4) Uani 1 1 d . . . . .
H4 H 0.596698 0.620037 0.583142 0.036 Uiso 1 1 calc R U . . .
C5 C 0.4419(3) 0.8909(2) 0.74714(15) 0.0251(4) Uani 1 1 d . . . . .
H5 H 0.406586 1.007615 0.749090 0.030 Uiso 1 1 calc R U . . .
C6 C 0.3475(3) 0.8559(3) 0.94955(15) 0.0297(4) Uani 1 1 d . . . . .
C7 C 0.9070(3) 0.4639(2) 0.34686(15) 0.0276(4) Uani 1 1 d . . . . .
H7 H 0.868599 0.504309 0.414597 0.033 Uiso 1 1 calc R U . . .
C8 C 0.9683(2) 0.2915(2) 0.34106(14) 0.0242(4) Uani 1 1 d . . . . .
C9 C 1.0286(3) 0.3459(2) 0.14330(15) 0.0253(4) Uani 1 1 d . . . . .
C10 C 0.9022(3) 0.5767(2) 0.25344(15) 0.0243(4) Uani 1 1 d . . . . .

loop_
_atom_site_aniso_label
_atom_site_aniso_U_11
_atom_site_aniso_U_22
_atom_site_aniso_U_33
_atom_site_aniso_U_23
_atom_site_aniso_U_13
_atom_site_aniso_U_12
Zn1 0.02795(18) 0.02436(18) 0.01461(16) 0.00016(12) 0.00363(11) 0.00309(12)
O1 0.0302(8) 0.0403(9) 0.0212(7) -0.0086(6) 0.0014(6) 0.0075(6)
O2 0.0346(8) 0.0375(8) 0.0208(7) -0.0020(6) 0.0014(6) -0.0044(6)
O4 0.0732(11) 0.0244(8) 0.0161(7) -0.0026(6) 0.0062(7) 0.0084(7)
O5 0.0532(9) 0.0221(7) 0.0210(7) -0.0035(6) 0.0047(6) 0.0071(6)
O6 0.0379(8) 0.0339(8) 0.0212(7) 0.0109(6) 0.0003(6) -0.0018(6)
O7 0.0723(11) 0.0395(9) 0.0184(7) 0.0076(7) 0.0069(7) 0.0115(8)
O8 0.0478(9) 0.0313(8) 0.0239(8) -0.0040(6) 0.0030(7) -0.0047(7)
N1 0.0675(13) 0.0321(10) 0.0195(9) -0.0004(7) 0.0078(8) 0.0121(9)
N2 0.0292(8) 0.0230(8) 0.0193(8) -0.0002(6) 0.0024(6) 0.0012(6)
N3 0.0443(10) 0.0194(8) 0.0127(8) 0.0012(6) 0.0036(6) 0.0019(7)
N4 0.0370(9) 0.0188(9) 0.0186(8) 0.0016(6) 0.0007(6) 0.0003(7)
C1 0.0286(10) 0.0255(10) 0.0185(9) 0.0012(8) -0.0009(7) 0.0005(7)
C2 0.0405(11) 0.0252(10) 0.0223(10) 0.0058(8) -0.0024(8) 0.0019(8)
C3 0.0448(12) 0.0202(10) 0.0319(11) -0.0018(8) -0.0016(9) 0.0047(8)
C4 0.0342(10) 0.0298(11) 0.0230(10) -0.0038(8) 0.0034(8) 0.0021(8)
C5 0.0317(10) 0.0211(10) 0.0200(9) 0.0004(7) 0.0018(7) 0.0033(7)
C6 0.0387(11) 0.0291(11) 0.0189(10) 0.0007(8) 0.0009(8) 0.0010(8)
C7 0.0338(10) 0.0318(11) 0.0151(9) -0.0021(8) 0.0033(7) 0.0014(8)
C8 0.0230(9) 0.0310(11) 0.0178(9) 0.0021(8) -0.0011(7) -0.0037(7)
C9 0.0356(10) 0.0211(10) 0.0183(9) -0.0004(7) 0.0004(7) -0.0013(8)
C10 0.0301(10) 0.0248(10) 0.0171(9) -0.0032(7) 0.0016(7) 0.0000(7)

loop_
_atom_type_symbol
_atom_type_description
_atom_type_scat_dispersion_real
_atom_type_scat_dispersion_imag
_atom_type_scat_source
C C 0.0033 0.0016 'International Tables Vol C Tables 4.2.6.8 and 6.1.1.4'
H H 0.0000 0.0000 'International Tables Vol C Tables 4.2.6.8 and 6.1.1.4'
N N 0.0061 0.0033 'International Tables Vol C Tables 4.2.6.8 and 6.1.1.4'
O O 0.0106 0.0060 'International Tables Vol C Tables 4.2.6.8 and 6.1.1.4'
Zn Zn 0.2839 1.4301 'International Tables Vol C Tables 4.2.6.8 and 6.1.1.4'

loop_
_geom_angle_atom_site_label_1
_geom_angle_atom_site_label_2
_geom_angle_atom_site_label_3
_geom_angle
_geom_angle_site_symmetry_1
_geom_angle_site_symmetry_3
_geom_angle_publ_flag
O1 Zn1 O1 180.0 . 2_676 ?
O1 Zn1 O2 90.45(7) . . ?
O1 Zn1 O2 89.55(7) 2_676 . ?
O1 Zn1 O2 89.55(7) . 2_676 ?
O1 Zn1 O2 90.45(7) 2_676 2_676 ?
O2 Zn1 O2 180.00(6) . 2_676 ?
O1 Zn1 N2 87.82(6) . . ?
O1 Zn1 N2 92.18(6) 2_676 . ?
O2 Zn1 N2 92.41(6) . . ?
O2 Zn1 N2 87.59(6) 2_676 . ?
O1 Zn1 N2 92.18(6) . 2_676 ?
O1 Zn1 N2 87.82(6) 2_676 2_676 ?
O2 Zn1 N2 87.59(6) . 2_676 ?
O2 Zn1 N2 92.41(6) 2_676 2_676 ?
N2 Zn1 N2 180.00(5) . 2_676 ?
Zn1 O1 H1C 131.7(19) . . ?
Zn1 O1 H1D 112.9(17) . . ?
H1C O1 H1D 111(2) . . ?
Zn1 O2 H2C 111.3(17) . . ?
Zn1 O2 H2D 120.0(17) . . ?
H2C O2 H2D 107(2) . . ?
H8A O8 H8B 103(2) . . ?
C6 N1 H1A 120.0 . . ?
C6 N1 H1B 120.0 . . ?
H1A N1 H1B 120.0 . . ?
C5 N2 C4 117.23(16) . . ?
C5 N2 Zn1 121.46(13) . . ?
C4 N2 Zn1 121.12(13) . . ?
C9 N3 C10 124.50(16) . . ?
C9 N3 H3B 118.3(15) . . ?
C10 N3 H3B 117.2(15) . . ?
C9 N4 C8 125.11(16) . . ?
C9 N4 H4A 119.6(16) . . ?
C8 N4 H4A 115.3(16) . . ?
C2 C1 C5 117.70(17) . . ?
C2 C1 C6 119.56(17) . . ?
C5 C1 C6 122.71(17) . . ?
C3 C2 C1 118.87(18) . . ?
C3 C2 H2 120.6 . . ?
C1 C2 H2 120.6 . . ?
C4 C3 C2 119.65(19) . . ?
C4 C3 H3A 120.2 . . ?
C2 C3 H3A 120.2 . . ?
N2 C4 C3 122.54(18) . . ?
N2 C4 H4 118.7 . . ?
C3 C4 H4 118.7 . . ?
N2 C5 C1 123.98(18) . . ?
N2 C5 H5 118.0 . . ?
C1 C5 H5 118.0 . . ?
O7 C6 N1 122.83(19) . . ?
O7 C6 C1 119.96(18) . . ?
N1 C6 C1 117.21(17) . . ?
C10 C7 C8 121.05(17) . . ?
C10 C7 H7 119.5 . . ?
C8 C7 H7 119.5 . . ?
O6 C8 C7 127.04(18) . . ?
O6 C8 N4 116.62(17) . . ?
C7 C8 N4 116.33(16) . . ?
O4 C9 N3 122.43(17) . . ?
O4 C9 N4 122.27(17) . . ?
N3 C9 N4 115.30(16) . . ?
O5 C10 N3 116.05(16) . . ?
O5 C10 C7 126.33(17) . . ?
N3 C10 C7 117.62(17) . . ?

loop_
_geom_bond_atom_site_label_1
_geom_bond_atom_site_label_2
_geom_bond_distance
_geom_bond_site_symmetry_2
_geom_bond_publ_flag
Zn1 O1 2.0652(16) . ?
Zn1 O1 2.0652(15) 2_676 ?
Zn1 O2 2.1310(16) . ?
Zn1 O2 2.1310(16) 2_676 ?
Zn1 N2 2.1698(17) . ?
Zn1 N2 2.1699(17) 2_676 ?
O1 H1C 0.819(17) . ?
O1 H1D 0.828(16) . ?
O2 H2C 0.809(16) . ?
O2 H2D 0.786(16) . ?
O4 C9 1.230(2) . ?
O5 C10 1.275(2) . ?
O6 C8 1.254(2) . ?
O7 C6 1.234(2) . ?
O8 H8A 0.810(16) . ?
O8 H8B 0.811(16) . ?
N1 C6 1.319(3) . ?
N1 H1A 0.8600 . ?
N1 H1B 0.8600 . ?
N2 C5 1.338(2) . ?
N2 C4 1.343(3) . ?
N3 C9 1.355(3) . ?
N3 C10 1.383(2) . ?
N3 H3B 0.830(15) . ?
N4 C9 1.359(2) . ?
N4 C8 1.392(2) . ?
N4 H4A 0.845(16) . ?
C1 C2 1.385(3) . ?
C1 C5 1.385(3) . ?
C1 C6 1.496(3) . ?
C2 C3 1.379(3) . ?
C2 H2 0.9300 . ?
C3 C4 1.374(3) . ?
C3 H3A 0.9300 . ?
C4 H4 0.9300 . ?
C5 H5 0.9300 . ?
C7 C10 1.384(3) . ?
C7 C8 1.388(3) . ?
C7 H7 0.9300 . ?
